data_1558479
loop_
_publ_author_name
'Vik, Erik C.'
'Li, Ping'
'Maier, Josef M.'
'Madukwe, Daniel O.'
'Rassolov, Vitaly A.'
'Pellechia, Perry J.'
'Masson, Eric'
'Shimizu, Ken D.'

_publ_section_title
;
 Large Transition State Stabilization from a Weak Hydrogen Bond
;
_journal_name_full 'Chemical Science'
_journal_paper_doi 10.1039/D0SC02806A
_journal_year 2020
_chemical_formula_moiety 'C15 H12 Cl N O3'
_chemical_formula_sum 'C15 H12 Cl N O3'
_chemical_formula_weight 289.71
_space_group_crystal_system monoclinic
_space_group_IT_number 15
_space_group_name_Hall '-I 2ya'
_space_group_name_H-M_alt 'I 1 2/a 1'
_atom_sites_solution_hydrogens mixed
_atom_sites_solution_primary direct
_audit_creation_date 2017-02-22
_audit_creation_method
;
Olex2 1.2
(compiled 2017.01.04 svn.r3372 for OlexSys, GUI svn.r5292)
;
_audit_update_record
;
2020-05-11 deposited with the CCDC.	2020-07-02 downloaded from the CCDC.
;
_cell_angle_alpha 90
_cell_angle_beta 103.5700(16)
_cell_angle_gamma 90
_cell_formula_units_Z 8
_cell_length_a 17.4699(12)
_cell_length_b 6.8917(5)
_cell_length_c 22.137(2)
_cell_measurement_reflns_used 9909
_cell_measurement_temperature 100(2)
_cell_measurement_theta_max 27.70
_cell_measurement_theta_min 2.40
_cell_volume 2590.8(3)
_computing_cell_refinement 'SAINT v8.37A (Bruker, 2015)'
_computing_data_collection 'Bruker APEX3 v2016.5-0 (Bruker, 2016)'
_computing_data_reduction 'SAINT v8.37A (Bruker, 2015)'
_computing_molecular_graphics 'Olex2 (Dolomanov et al., 2009)'
_computing_publication_material 'Olex2 (Dolomanov et al., 2009)'
_computing_structure_refinement 'XL (Sheldrick, 2008)'
_computing_structure_solution 'XS (Sheldrick, 2008)'
_diffrn_ambient_temperature 100(2)
_diffrn_detector 'Bruker PHOTON-100 area detector'
_diffrn_detector_area_resol_mean 10.4
_diffrn_detector_type 'CMOS area detector'
_diffrn_measured_fraction_theta_full 0.998
_diffrn_measured_fraction_theta_max 0.998
_diffrn_measurement_device 'three-circle diffractometer'
_diffrn_measurement_device_type 'Bruker D8 Quest'
_diffrn_measurement_method '\w and \f scans'
_diffrn_radiation_monochromator 'mirror optics'
_diffrn_radiation_probe x-ray
_diffrn_radiation_type MoK\a
_diffrn_radiation_wavelength 0.71073
_diffrn_reflns_av_R_equivalents 0.0385
_diffrn_reflns_av_unetI/netI 0.0153
_diffrn_reflns_Laue_measured_fraction_full 0.998
_diffrn_reflns_Laue_measured_fraction_max 0.998
_diffrn_reflns_limit_h_max 22
_diffrn_reflns_limit_h_min -22
_diffrn_reflns_limit_k_max 9
_diffrn_reflns_limit_k_min -9
_diffrn_reflns_limit_l_max 28
_diffrn_reflns_limit_l_min -28
_diffrn_reflns_number 49286
_diffrn_reflns_point_group_measured_fraction_full 0.998
_diffrn_reflns_point_group_measured_fraction_max 0.998
_diffrn_reflns_theta_full 27.723
_diffrn_reflns_theta_max 27.723
_diffrn_reflns_theta_min 2.399
_diffrn_source 'microfocus sealed X-ray tube'
_diffrn_source_type 'Incoatec I\ms'
_diffrn_standards_number 0
_exptl_absorpt_coefficient_mu 0.301
_exptl_absorpt_correction_T_max 0.8621
_exptl_absorpt_correction_T_min 0.8136
_exptl_absorpt_correction_type multi-scan
_exptl_absorpt_process_details
;
SADABS-2016/2 (Bruker,2016/2) was used for absorption correction.
wR2(int) was 0.1270 before and 0.0579 after correction.
The Ratio of minimum to maximum transmission is 0.9437.
The \l/2 correction factor is Not present.
;
_exptl_crystal_colour colourless
_exptl_crystal_colour_primary colourless
_exptl_crystal_density_diffrn 1.485
_exptl_crystal_description plate
_exptl_crystal_F_000 1200
_exptl_crystal_size_max 0.28
_exptl_crystal_size_mid 0.22
_exptl_crystal_size_min 0.06
_refine_diff_density_max 0.350
_refine_diff_density_min -0.291
_refine_diff_density_rms 0.062
_refine_ls_extinction_coef 0.0013(3)
_refine_ls_extinction_expression Fc^*^=kFc[1+0.001xFc^2^\l^3^/sin(2\q)]^-1/4^
_refine_ls_extinction_method 'SHELXL-2016/6 (Sheldrick 2016)'
_refine_ls_goodness_of_fit_ref 1.301
_refine_ls_hydrogen_treatment constr
_refine_ls_matrix_type full
_refine_ls_number_parameters 272
_refine_ls_number_reflns 3036
_refine_ls_number_restraints 64
_refine_ls_restrained_S_all 1.294
_refine_ls_R_factor_all 0.0557
_refine_ls_R_factor_gt 0.0524
_refine_ls_shift/su_max 0.000
_refine_ls_shift/su_mean 0.000
_refine_ls_structure_factor_coef Fsqd
_refine_ls_weighting_details 'w=1/[\s^2^(Fo^2^)+(0.0277P)^2^+7.6465P] where P=(Fo^2^+2Fc^2^)/3'
_refine_ls_weighting_scheme calc
_refine_ls_wR_factor_gt 0.1264
_refine_ls_wR_factor_ref 0.1277
_reflns_Friedel_coverage 0.000
_reflns_number_gt 2832
_reflns_number_total 3036
_reflns_threshold_expression 'I > 2\s(I)'
_cod_data_source_file d0sc02806a2.cif
_cod_data_source_block ecv1_125_a
_cod_database_code 1558479
_shelx_shelxl_version_number 2016/6
_shelx_space_group_comment
;
The symmetry employed for this shelxl refinement is uniquely defined
by the following loop, which should always be used as a source of
symmetry information in preference to the above space-group names.
They are only intended as comments.
;
_shelx_estimated_absorpt_t_max 0.982
_shelx_estimated_absorpt_t_min 0.920
_olex2_refinement_description
;
1. Fixed Uiso
 At 1.2 times of:
  All C(H) groups, All C(H,H) groups
2. Restrained distances
 N1B-C10B \\sim N1-C10
 with sigma of 0.01
 O3A-C11 \\sim O3C-C15 \\sim O3D-C15B \\sim O3C-C11B
 with sigma of 0.01
3. Restrained planarity
 C12B, C13B, C14B, C15B, C10B, C11B
 with sigma of 0.01
4. Uiso/Uaniso restraints and constraints
Uanis(C3) = Uanis(C6B)
Uanis(C12) = Uanis(C12B)
Uanis(Cl1) = Uanis(Cl1B)
Uanis(N1) = Uanis(N1B)
5. Same fragment restrains
{O1, O2, N1, C1, C2, C3, C4, C5, C6, C7, C8, C9} sigma for 1-2: 0.015, 1-3: 0.04
as
{O1B, O2B, N1B, C1B, C2B, C3B, C4B, C5B, C6B, C7B, C8B, C9B}
{Cl1, O3A, O3C, C10, C11, C12, C13, C14, C15} sigma for 1-2: 0.015, 1-3: 0.04
as
{Cl1B, O3B, O3D, C10B, C11B, C12B, C13B, C14B, C15B}
6. Others
 Sof(O1B)=Sof(O2B)=Sof(N1B)=Sof(C1B)=Sof(H1BA)=Sof(H1BB)=Sof(C2B)=Sof(H2B)=
 Sof(C3B)=Sof(H3BA)=Sof(C4B)=Sof(C5B)=Sof(C6B)=Sof(H6B)=Sof(C7B)=Sof(H7B)=
 Sof(C8B)=Sof(H8B)=Sof(C9B)=Sof(H9B)=Sof(Cl1B)=Sof(C10B)=Sof(C11B)=Sof(C12B)=
 Sof(H12B)=Sof(C13B)=Sof(C14B)=Sof(H14B)=Sof(C15B)=1-FVAR(1)
 Sof(O3B)=Sof(H15B)=0.6*(1-FVAR(2))
 Sof(O3D)=Sof(H11B)=0.4*(1-FVAR(2))
 Sof(O3A)=Sof(O3C)=Sof(H11)=Sof(H15)=0.5*FVAR(2)
 Sof(O1)=Sof(O2)=Sof(N1)=Sof(C1)=Sof(H1A)=Sof(H1B)=Sof(C2)=Sof(H2)=Sof(C3)=
 Sof(H3)=Sof(C4)=Sof(C5)=Sof(C6)=Sof(H6)=Sof(C7)=Sof(H7)=Sof(C8)=Sof(H8)=
 Sof(C9)=Sof(H9)=Sof(Cl1)=Sof(C10)=Sof(C11)=Sof(C12)=Sof(H12)=Sof(C13)=Sof(C14)=
 Sof(H14)=Sof(C15)=FVAR(1)
7.a Riding coordinates:
 C11(H11), C15(H15), C11B(H11B), C15B(H15B)
7.b Ternary CH refined with riding coordinates:
 C2(H2), C3(H3), C6(H6), C7(H7), C2B(H2B), C3B(H3BA), C6B(H6B), C7B(H7B)
7.c Secondary CH2 refined with riding coordinates:
 C1(H1A,H1B), C1B(H1BA,H1BB)
7.d Aromatic/amide H refined with riding coordinates:
 C8(H8), C9(H9), C8B(H8B), C9B(H9B), C12(H12), C14(H14), C12B(H12B), C14B(H14B)
;
_olex2_submission_special_instructions 'No special instructions were received'

loop_
_space_group_symop_operation_xyz
'x, y, z'
'-x+1/2, y, -z'
'x+1/2, y+1/2, z+1/2'
'-x+1, y+1/2, -z+1/2'
'-x, -y, -z'
'x-1/2, -y, z'
'-x+1/2, -y+1/2, -z+1/2'
'x, -y+1/2, z+1/2'

loop_
_atom_site_label
_atom_site_type_symbol
_atom_site_fract_x
_atom_site_fract_y
_atom_site_fract_z
_atom_site_U_iso_or_equiv
_atom_site_adp_type
_atom_site_occupancy
_atom_site_site_symmetry_order
_atom_site_calc_flag
_atom_site_refinement_flags_posn
_atom_site_refinement_flags_adp
_atom_site_refinement_flags_occupancy
_atom_site_disorder_assembly
_atom_site_disorder_group
O1 O 0.02064(10) 0.5542(3) 0.28315(8) 0.0213(4) Uani 0.879(2) 1 d D . P A 1
O2 O 0.18528(10) 0.0848(2) 0.24349(8) 0.0165(4) Uani 0.879(2) 1 d D . P A 1
N1 N 0.10622(12) 0.3435(3) 0.25309(9) 0.0118(4) Uani 0.879(2) 1 d D . P A 1
C1 C 0.14343(15) 0.1513(4) 0.43995(11) 0.0204(5) Uani 0.879(2) 1 d D . P A 1
H1A H 0.102908 0.050674 0.439649 0.024 Uiso 0.879(2) 1 calc R . P A 1
H1B H 0.176506 0.168578 0.482505 0.024 Uiso 0.879(2) 1 calc R . P A 1
C2 C 0.10857(15) 0.3433(4) 0.41008(11) 0.0182(5) Uani 0.879(2) 1 d D . P A 1
H2 H 0.074674 0.416855 0.432802 0.022 Uiso 0.879(2) 1 calc R . P A 1
C3 C 0.0666(2) 0.2640(4) 0.34432(14) 0.0142(5) Uani 0.879(2) 1 d D . P A 1
H3 H 0.014059 0.207173 0.344827 0.017 Uiso 0.879(2) 1 calc R . P A 1
C4 C 0.05963(13) 0.4070(3) 0.29214(10) 0.0140(4) Uani 0.879(2) 1 d D . P A 1
C5 C 0.14401(14) 0.1684(3) 0.27206(11) 0.0119(4) Uani 0.879(2) 1 d D . P A 1
C6 C 0.12312(13) 0.1065(3) 0.33142(10) 0.0138(4) Uani 0.879(2) 1 d D . P A 1
H6 H 0.097192 -0.023777 0.326625 0.017 Uiso 0.879(2) 1 calc R . P A 1
C7 C 0.19243(16) 0.1137(5) 0.39113(13) 0.0179(5) Uani 0.879(2) 1 d D . P A 1
H7 H 0.228165 -0.001642 0.398626 0.021 Uiso 0.879(2) 1 calc R . P A 1
C8 C 0.23183(14) 0.3100(4) 0.39122(11) 0.0189(5) Uani 0.879(2) 1 d D . P A 1
H8 H 0.282731 0.332377 0.384262 0.023 Uiso 0.879(2) 1 calc R . P A 1
C9 C 0.18274(16) 0.4454(5) 0.40272(13) 0.0210(6) Uani 0.879(2) 1 d D . P A 1
H9 H 0.192421 0.581109 0.405753 0.025 Uiso 0.879(2) 1 calc R . P A 1
O1B O 0.1839(8) 0.421(2) 0.2453(6) 0.026(3) Uiso 0.121(2) 1 d D . P A 2
O2B O 0.0203(8) -0.0568(19) 0.2806(7) 0.030(3) Uiso 0.121(2) 1 d D . P A 2
N1B N 0.1066(9) 0.1594(17) 0.2535(6) 0.0118(4) Uani 0.121(2) 1 d D . P A 2
C1B C 0.1406(13) 0.337(3) 0.4375(9) 0.037(5) Uiso 0.121(2) 1 d D . P A 2
H1BA H 0.173665 0.319392 0.480052 0.044 Uiso 0.121(2) 1 calc R . P A 2
H1BB H 0.098760 0.433549 0.437690 0.044 Uiso 0.121(2) 1 calc R . P A 2
C2B C 0.1898(10) 0.386(3) 0.3895(7) 0.017(5) Uiso 0.121(2) 1 d D . P A 2
H2B H 0.224425 0.503316 0.397920 0.020 Uiso 0.121(2) 1 calc R . P A 2
C3B C 0.1195(9) 0.392(2) 0.3313(6) 0.023(4) Uiso 0.121(2) 1 d D . P A 2
H3BA H 0.092892 0.521487 0.327071 0.028 Uiso 0.121(2) 1 calc R . P A 2
C4B C 0.1412(12) 0.335(2) 0.2722(8) 0.021(4) Uiso 0.121(2) 1 d D . P A 2
C5B C 0.0592(10) 0.088(2) 0.2905(7) 0.023(4) Uiso 0.121(2) 1 d D . P A 2
C6B C 0.0635(13) 0.231(3) 0.3427(8) 0.0142(5) Uani 0.121(2) 1 d D . P A 2
H6B H 0.010446 0.282521 0.343974 0.017 Uiso 0.121(2) 1 calc R . P A 2
C7B C 0.1079(11) 0.144(3) 0.4070(9) 0.036(5) Uiso 0.121(2) 1 d D . P A 2
H7B H 0.075664 0.064564 0.429635 0.043 Uiso 0.121(2) 1 calc R . P A 2
C8B C 0.1831(14) 0.051(3) 0.3979(14) 0.037(9) Uiso 0.121(2) 1 d D . P A 2
H8B H 0.194755 -0.083773 0.399565 0.045 Uiso 0.121(2) 1 calc R . P A 2
C9B C 0.2297(10) 0.192(3) 0.3870(8) 0.020(4) Uiso 0.121(2) 1 d D . P A 2
H9B H 0.280318 0.174760 0.378988 0.025 Uiso 0.121(2) 1 calc R . P A 2
Cl1 Cl 0.11323(7) 0.78786(14) 0.02549(4) 0.0311(2) Uani 0.879(2) 1 d D . P A 1
O3A O 0.17370(19) 0.7018(5) 0.26064(14) 0.0128(6) Uani 0.4395(11) 1 d D . P A 1
O3C O 0.0383(2) 0.1976(6) 0.12807(16) 0.0223(8) Uani 0.4395(11) 1 d D . P A 1
C10 C 0.11044(12) 0.4455(3) 0.19766(10) 0.0118(4) Uani 0.879(2) 1 d D . P A 1
C11 C 0.14521(13) 0.6285(3) 0.20282(10) 0.0129(4) Uani 0.879(2) 1 d D . P A 1
H11 H 0.168194 0.681851 0.243043 0.015 Uiso 0.4395(11) 1 d R . P A 1
C12 C 0.14649(18) 0.7335(4) 0.14942(12) 0.0168(6) Uani 0.879(2) 1 d D . P A 1
H12 H 0.169958 0.858543 0.152274 0.020 Uiso 0.879(2) 1 calc R . P A 1
C13 C 0.11305(14) 0.6529(4) 0.09212(11) 0.0173(5) Uani 0.879(2) 1 d D . P A 1
C14 C 0.07844(14) 0.4707(4) 0.08612(11) 0.0176(5) Uani 0.879(2) 1 d D . P A 1
H14 H 0.056261 0.418090 0.046182 0.021 Uiso 0.879(2) 1 calc R . P A 1
C15 C 0.07671(15) 0.3660(3) 0.13956(11) 0.0151(5) Uani 0.879(2) 1 d D . P A 1
H15 H 0.052454 0.240296 0.136475 0.018 Uiso 0.4395(11) 1 d R . P A 1
Cl1B Cl 0.1240(6) -0.2664(12) 0.0303(4) 0.0311(2) Uani 0.121(2) 1 d D . P A 2
O3B O 0.1763(12) -0.194(3) 0.2593(7) 0.018(5) Uiso 0.0726(13) 1 d D . P A 2
O3D O 0.038(2) 0.313(4) 0.1325(14) 0.019(7) Uiso 0.0484(9) 1 d D . P A 2
C10B C 0.1106(8) 0.0580(19) 0.1982(5) 0.021(4) Uiso 0.121(2) 1 d D . P A 2
C11B C 0.1465(9) -0.121(2) 0.2024(6) 0.022(4) Uiso 0.121(2) 1 d D . P A 2
H11B H 0.168783 -0.175735 0.242555 0.027 Uiso 0.0484(9) 1 d R . P A 2
C12B C 0.1506(11) -0.223(3) 0.1497(7) 0.0168(6) Uani 0.121(2) 1 d D . P A 2
H12B H 0.175093 -0.346110 0.151355 0.020 Uiso 0.121(2) 1 calc R . P A 2
C13B C 0.1165(9) -0.133(2) 0.0942(6) 0.029(4) Uiso 0.121(2) 1 d D . P A 2
C14B C 0.0799(9) 0.046(2) 0.0879(7) 0.027(4) Uiso 0.121(2) 1 d D . P A 2
H14B H 0.057550 0.100051 0.048175 0.032 Uiso 0.121(2) 1 calc R . P A 2
C15B C 0.0771(9) 0.144(2) 0.1422(7) 0.027(5) Uiso 0.121(2) 1 d D . P A 2
H15B H 0.052643 0.269482 0.140587 0.033 Uiso 0.0726(13) 1 d R . P A 2

loop_
_atom_site_aniso_label
_atom_site_aniso_U_11
_atom_site_aniso_U_22
_atom_site_aniso_U_33
_atom_site_aniso_U_23
_atom_site_aniso_U_13
_atom_site_aniso_U_12
O1 0.0229(9) 0.0199(9) 0.0225(9) 0.0048(7) 0.0082(7) 0.0111(7)
O2 0.0198(8) 0.0100(8) 0.0207(8) -0.0019(6) 0.0067(6) 0.0024(6)
N1 0.0120(9) 0.0096(9) 0.0139(9) 0.0002(7) 0.0031(8) 0.0001(7)
C1 0.0192(11) 0.0251(13) 0.0161(11) 0.0043(10) 0.0026(9) -0.0004(10)
C2 0.0175(11) 0.0212(12) 0.0157(11) -0.0025(9) 0.0035(10) 0.0006(10)
C3 0.0135(9) 0.0135(14) 0.0154(9) -0.0001(9) 0.0028(7) -0.0012(9)
C4 0.0121(10) 0.0154(11) 0.0146(10) 0.0000(9) 0.0030(8) -0.0001(9)
C5 0.0113(10) 0.0075(10) 0.0153(10) -0.0016(8) -0.0003(8) -0.0028(8)
C6 0.0144(10) 0.0108(10) 0.0155(10) 0.0011(8) 0.0017(8) -0.0007(8)
C7 0.0164(12) 0.0186(14) 0.0169(12) 0.0039(11) 0.0006(9) 0.0030(12)
C8 0.0143(11) 0.0213(14) 0.0193(11) 0.0005(10) 0.0004(9) -0.0039(10)
C9 0.0224(13) 0.0199(14) 0.0193(12) -0.0054(12) 0.0021(10) -0.0048(11)
N1B 0.0120(9) 0.0096(9) 0.0139(9) 0.0002(7) 0.0031(8) 0.0001(7)
C6B 0.0135(9) 0.0135(14) 0.0154(9) -0.0001(9) 0.0028(7) -0.0012(9)
Cl1 0.0513(5) 0.0242(5) 0.0178(3) 0.0085(4) 0.0079(3) -0.0028(4)
O3A 0.0162(16) 0.0079(17) 0.0142(15) 0.0000(12) 0.0031(12) -0.0029(13)
O3C 0.033(2) 0.0163(19) 0.0178(17) -0.0034(14) 0.0055(15) -0.0134(17)
C10 0.0117(10) 0.0091(10) 0.0151(10) 0.0008(8) 0.0041(8) 0.0014(8)
C11 0.0121(10) 0.0106(10) 0.0157(10) -0.0018(8) 0.0027(8) 0.0010(8)
C12 0.0192(11) 0.0111(14) 0.0214(10) 0.0004(9) 0.0072(8) -0.0011(10)
C13 0.0219(12) 0.0159(11) 0.0155(11) 0.0041(9) 0.0073(9) 0.0022(9)
C14 0.0178(11) 0.0193(12) 0.0150(10) -0.0024(9) 0.0025(8) -0.0006(9)
C15 0.0137(11) 0.0131(11) 0.0193(11) -0.0029(9) 0.0054(9) -0.0020(9)
Cl1B 0.0513(5) 0.0242(5) 0.0178(3) 0.0085(4) 0.0079(3) -0.0028(4)
C12B 0.0192(11) 0.0111(14) 0.0214(10) 0.0004(9) 0.0072(8) -0.0011(10)

loop_
_atom_type_symbol
_atom_type_description
_atom_type_scat_dispersion_real
_atom_type_scat_dispersion_imag
_atom_type_scat_source
C C 0.0033 0.0016 'International Tables Vol C Tables 4.2.6.8 and 6.1.1.4'
H H 0.0000 0.0000 'International Tables Vol C Tables 4.2.6.8 and 6.1.1.4'
Cl Cl 0.1484 0.1585 'International Tables Vol C Tables 4.2.6.8 and 6.1.1.4'
N N 0.0061 0.0033 'International Tables Vol C Tables 4.2.6.8 and 6.1.1.4'
O O 0.0106 0.0060 'International Tables Vol C Tables 4.2.6.8 and 6.1.1.4'

loop_
_geom_angle_atom_site_label_1
_geom_angle_atom_site_label_2
_geom_angle_atom_site_label_3
_geom_angle
_geom_angle_site_symmetry_1
_geom_angle_site_symmetry_3
_geom_angle_publ_flag
C4 N1 C5 113.00(19) . . ?
C4 N1 C10 122.30(19) . . ?
C5 N1 C10 124.62(18) . . ?
H1A C1 H1B 110.3 . . ?
C2 C1 H1A 112.9 . . ?
C2 C1 H1B 112.9 . . ?
C2 C1 C7 94.1(2) . . ?
C7 C1 H1A 112.9 . . ?
C7 C1 H1B 112.9 . . ?
C1 C2 H2 116.2 . . ?
C1 C2 C3 98.7(2) . . ?
C3 C2 H2 116.2 . . ?
C9 C2 C1 100.5(2) . . ?
C9 C2 H2 116.2 . . ?
C9 C2 C3 106.7(2) . . ?
C2 C3 H3 110.9 . . ?
C4 C3 C2 114.9(2) . . ?
C4 C3 H3 110.9 . . ?
C4 C3 C6 105.1(2) . . ?
C6 C3 C2 103.7(2) . . ?
C6 C3 H3 110.9 . . ?
O1 C4 N1 123.4(2) . . ?
O1 C4 C3 128.1(2) . . ?
N1 C4 C3 108.6(2) . . ?
O2 C5 N1 123.6(2) . . ?
O2 C5 C6 128.1(2) . . ?
N1 C5 C6 108.31(19) . . ?
C3 C6 H6 111.0 . . ?
C3 C6 C7 102.9(2) . . ?
C5 C6 C3 105.0(2) . . ?
C5 C6 H6 111.0 . . ?
C5 C6 C7 115.4(2) . . ?
C7 C6 H6 111.0 . . ?
C1 C7 C6 98.58(19) . . ?
C1 C7 H7 116.3 . . ?
C6 C7 H7 116.3 . . ?
C8 C7 C1 100.0(2) . . ?
C8 C7 C6 106.8(2) . . ?
C8 C7 H7 116.3 . . ?
C7 C8 H8 125.9 . . ?
C9 C8 C7 108.2(2) . . ?
C9 C8 H8 125.9 . . ?
C2 C9 H9 126.3 . . ?
C8 C9 C2 107.5(2) . . ?
C8 C9 H9 126.3 . . ?
C4B N1B C5B 114.5(10) . . ?
C4B N1B C10B 125.8(11) . . ?
C5B N1B C10B 119.4(11) . . ?
H1BA C1B H1BB 110.1 . . ?
C2B C1B H1BA 112.6 . . ?
C2B C1B H1BB 112.6 . . ?
C7B C1B H1BA 112.6 . . ?
C7B C1B H1BB 112.6 . . ?
C7B C1B C2B 95.5(11) . . ?
C1B C2B H2B 117.2 . . ?
C1B C2B C3B 96.6(12) . . ?
C3B C2B H2B 117.2 . . ?
C9B C2B C1B 99.6(12) . . ?
C9B C2B H2B 117.2 . . ?
C9B C2B C3B 105.9(13) . . ?
C2B C3B H3BA 111.1 . . ?
C4B C3B C2B 113.8(14) . . ?
C4B C3B H3BA 111.1 . . ?
C4B C3B C6B 104.7(12) . . ?
C6B C3B C2B 104.7(12) . . ?
C6B C3B H3BA 111.1 . . ?
O1B C4B N1B 124.0(13) . . ?
O1B C4B C3B 127.7(13) . . ?
N1B C4B C3B 108.2(10) . . ?
O2B C5B N1B 125.4(14) . . ?
O2B C5B C6B 127.5(14) . . ?
N1B C5B C6B 107.1(11) . . ?
C3B C6B H6B 112.0 . . ?
C3B C6B C7B 103.1(13) . . ?
C5B C6B C3B 105.4(13) . . ?
C5B C6B H6B 112.0 . . ?
C5B C6B C7B 111.8(16) . . ?
C7B C6B H6B 112.0 . . ?
C1B C7B C6B 96.9(13) . . ?
C1B C7B H7B 116.5 . . ?
C6B C7B H7B 116.5 . . ?
C8B C7B C1B 100.3(14) . . ?
C8B C7B C6B 107.4(16) . . ?
C8B C7B H7B 116.5 . . ?
C7B C8B H8B 126.2 . . ?
C9B C8B C7B 107.6(14) . . ?
C9B C8B H8B 126.2 . . ?
C2B C9B H9B 125.2 . . ?
C8B C9B C2B 109.5(14) . . ?
C8B C9B H9B 125.2 . . ?
C11 C10 N1 118.9(2) . . ?
C11 C10 C15 120.9(2) . . ?
C15 C10 N1 120.2(2) . . ?
O3A C11 C10 118.1(2) . . ?
O3A C11 C12 122.2(2) . . ?
C10 C11 H11 120.2 . . ?
C12 C11 C10 119.7(2) . . ?
C12 C11 H11 120.2 . . ?
C11 C12 H12 120.5 . . ?
C13 C12 C11 118.9(2) . . ?
C13 C12 H12 120.5 . . ?
C12 C13 Cl1 118.52(19) . . ?
C12 C13 C14 122.2(2) . . ?
C14 C13 Cl1 119.29(19) . . ?
C13 C14 H14 120.5 . . ?
C13 C14 C15 118.9(2) . . ?
C15 C14 H14 120.5 . . ?
O3C C15 C10 127.0(3) . . ?
O3C C15 C14 113.5(2) . . ?
C10 C15 H15 120.3 . . ?
C14 C15 C10 119.4(2) . . ?
C14 C15 H15 120.3 . . ?
C11B C10B N1B 119.6(12) . . ?
C15B C10B N1B 117.8(12) . . ?
C15B C10B C11B 122.6(11) . . ?
O3B C11B C10B 118.0(15) . . ?
O3B C11B C12B 121.2(15) . . ?
C10B C11B H11B 119.5 . . ?
C12B C11B C10B 120.7(13) . . ?
C12B C11B H11B 119.7 . . ?
C11B C12B H12B 122.3 . . ?
C11B C12B C13B 115.4(15) . . ?
C13B C12B H12B 122.3 . . ?
C12B C13B Cl1B 113.0(11) . . ?
C12B C13B C14B 125.8(13) . . ?
C14B C13B Cl1B 121.2(11) . . ?
C13B C14B H14B 121.4 . . ?
C13B C14B C15B 117.1(13) . . ?
C15B C14B H14B 121.4 . . ?
O3D C15B C10B 127.8(17) . . ?
O3D C15B C14B 113.8(17) . . ?
C10B C15B C14B 118.4(13) . . ?
C10B C15B H15B 120.8 . . ?
C14B C15B H15B 120.8 . . ?

loop_
_geom_bond_atom_site_label_1
_geom_bond_atom_site_label_2
_geom_bond_distance
_geom_bond_site_symmetry_2
_geom_bond_publ_flag
O1 C4 1.212(3) . ?
O2 C5 1.211(3) . ?
N1 C4 1.390(3) . ?
N1 C5 1.392(3) . ?
N1 C10 1.431(3) . ?
C1 H1A 0.9900 . ?
C1 H1B 0.9900 . ?
C1 C2 1.540(4) . ?
C1 C7 1.550(4) . ?
C2 H2 1.0000 . ?
C2 C3 1.567(4) . ?
C2 C9 1.516(4) . ?
C3 H3 1.0000 . ?
C3 C4 1.502(4) . ?
C3 C6 1.539(4) . ?
C5 C6 1.506(3) . ?
C6 H6 1.0000 . ?
C6 C7 1.570(3) . ?
C7 H7 1.0000 . ?
C7 C8 1.518(4) . ?
C8 H8 0.9500 . ?
C8 C9 1.332(4) . ?
C9 H9 0.9500 . ?
O1B C4B 1.212(12) . ?
O2B C5B 1.198(12) . ?
N1B C4B 1.372(13) . ?
N1B C5B 1.386(12) . ?
N1B C10B 1.424(9) . ?
C1B H1BA 0.9900 . ?
C1B H1BB 0.9900 . ?
C1B C2B 1.552(14) . ?
C1B C7B 1.541(14) . ?
C2B H2B 1.0000 . ?
C2B C3B 1.559(14) . ?
C2B C9B 1.512(14) . ?
C3B H3BA 1.0000 . ?
C3B C4B 1.498(13) . ?
C3B C6B 1.540(14) . ?
C5B C6B 1.505(14) . ?
C6B H6B 1.0000 . ?
C6B C7B 1.571(15) . ?
C7B H7B 1.0000 . ?
C7B C8B 1.515(15) . ?
C8B H8B 0.9500 . ?
C8B C9B 1.327(14) . ?
C9B H9B 0.9500 . ?
Cl1 C13 1.744(2) . ?
O3A C11 1.357(3) . ?
O3A H11 0.4029 . ?
O3C C15 1.335(4) . ?
O3C H15 0.4006 . ?
C10 C11 1.393(3) . ?
C10 C15 1.395(3) . ?
C11 H11 0.9599 . ?
C11 C12 1.391(3) . ?
C12 H12 0.9500 . ?
C12 C13 1.382(3) . ?
C13 C14 1.387(3) . ?
C14 H14 0.9500 . ?
C14 C15 1.392(3) . ?
C15 H15 0.9600 . ?
Cl1B C13B 1.719(12) . ?
O3B C11B 1.343(13) . ?
O3B H11B 0.3849 . ?
O3D C15B 1.338(8) . ?
O3D H15B 0.4050 . ?
C10B C11B 1.378(13) . ?
C10B C15B 1.376(13) . ?
C11B H11B 0.9598 . ?
C11B C12B 1.377(13) . ?
C12B H12B 0.9500 . ?
C12B C13B 1.379(14) . ?
C13B C14B 1.381(13) . ?
C14B H14B 0.9500 . ?
C14B C15B 1.388(13) . ?
C15B H15B 0.9600 . ?
